data_2003308
loop_
_publ_author_name
'Gainsford, G. J.'

_publ_section_title
;
 Antifungal Compounds Isolated from New Zealand Flax:
 7-Hydroxy-5-methoxy-6-methylphthalide and 4-Methoxycarbonyl-\b-orcinol
;
_journal_issue 4
_journal_name_full 'Acta Crystallographica Section C'
_journal_page_first 709
_journal_page_last 712
_journal_paper_doi 10.1107/S0108270194009753
_journal_volume 51
_journal_year 1995
_chemical_compound_source
; natural product isolated from the powdered roots of
Phormium cookianum
;
_chemical_formula_moiety 'C10 H10 O4'
_chemical_formula_sum 'C10 H10 O4'
_chemical_formula_weight 194.2
_space_group_IT_number 2
_symmetry_cell_setting triclinic
_symmetry_space_group_name_Hall '-P 1'
_symmetry_space_group_name_H-M 'P -1'
_atom_type_scat_source IntTabC
_cell_angle_alpha 81.92(10)
_cell_angle_beta 85.05(7)
_cell_angle_gamma 79.34(8)
_cell_formula_units_Z 8
_cell_length_a 6.985(4)
_cell_length_b 16.056(22)
_cell_length_c 16.566(17)
_cell_measurement_reflns_used 24
_cell_measurement_temperature 133
_cell_measurement_theta_max 13.7
_cell_measurement_theta_min 3.5
_cell_volume 1804(3)
_diffrn_measurement_device 'Nicolet R3m'
_diffrn_measurement_method \w
_diffrn_radiation_type MoK\a
_diffrn_radiation_wavelength 0.71073
_diffrn_reflns_av_R_equivalents 0.0195
_diffrn_reflns_limit_h_max 8
_diffrn_reflns_limit_h_min 0
_diffrn_reflns_limit_k_max 18
_diffrn_reflns_limit_k_min -18
_diffrn_reflns_limit_l_max 18
_diffrn_reflns_limit_l_min -18
_diffrn_reflns_number 4827
_diffrn_reflns_theta_max 22.5
_diffrn_standards_decay_% 2
_diffrn_standards_interval_count 97
_diffrn_standards_number 3
_exptl_absorpt_coefficient_mu 0.12
_exptl_absorpt_correction_type none
_exptl_crystal_colour 'light brown'
_exptl_crystal_density_diffrn 1.43
_exptl_crystal_description needle
_exptl_crystal_size_max 0.50
_exptl_crystal_size_mid 0.12
_exptl_crystal_size_min 0.08
_refine_diff_density_max 0.26
_refine_diff_density_min -0.26
_refine_ls_extinction_method none
_refine_ls_goodness_of_fit_obs 1.110
_refine_ls_hydrogen_treatment refxyz
_refine_ls_number_parameters 628
_refine_ls_number_reflns 1653
_refine_ls_R_factor_obs 0.051
_refine_ls_shift/esd_max 0.20
_refine_ls_structure_factor_coef Fsqd
_refine_ls_weighting_scheme
; w = 1/[\s^2^(F~o~)^2^ + 0.0702P^2^] where
P = (F~o~^2^ + 2F~o~^2^)/3
;
_refine_ls_wR_factor_obs 0.111
_reflns_number_observed 1653
_reflns_number_total 4665
_reflns_observed_criterion I>3\s(I)
_cod_data_source_file as1120.cif
_cod_data_source_block as1120a
_cod_original_cell_volume 1804(3)
_cod_database_code 2003308

loop_
_symmetry_equiv_pos_as_xyz
x,y,z
-x,-y,-z

loop_
_atom_site_label
_atom_site_fract_x
_atom_site_fract_y
_atom_site_fract_z
_atom_site_U_iso_or_equiv
O(11) .2639(11) .1136(5) .4837(5) .038(2)
O(12) .2570(10) -.0265(5) .4972(4) .031(2)
O(13) .2723(11) -.0630(5) .8595(4) .034(2)
O(14) .2921(12) .1669(5) .6525(4) .033(2)
C(11) .2666(17) .0464(7) .5289(7) .030(3)
C(12) .2571(19) -.0971(8) .5645(7) .030(3)
C(13) .2660(15) -.0578(7) .6393(7) .023(3)
C(14) .2659(17) -.0926(7) .7206(7) .028(3)
C(15) .2687(15) -.0362(7) .7789(7) .026(3)
C(16) .2827(16) .0514(7) .7562(8) .026(3)
C(17) .2868(15) .0809(7) .6744(7) .027(3)
C(18) .2747(15) .0284(7) .6167(6) .022(3)
C(19) .2590(24) -.1512(8) .8871(8) .052(5)
C(110) .2868(19) .1069(8) .8206(8) .034(4)
O(21) .8158(11) -.6848(4) .9681(5) .038(2)
O(22) .7724(11) -.6417(4) 1.0925(5) .037(2)
O(23) .6960(12) -.2744(5) .9570(5) .045(2)
O(24) .7989(14) -.5260(5) .8384(5) .044(3)
C(21) .7870(17) -.6263(7) 1.0103(8) .033(3)
C(22) .7374(20) -.5615(8) 1.1256(7) .033(3)
C(23) .7367(16) -.4936(8) 1.0544(7) .029(3)
C(24) .7134(18) -.4071(8) 1.0490(8) .038(4)
C(25) .7180(17) -.3610(7) .9713(8) .033(3)
C(26) .7435(16) -.3994(7) .9016(7) .028(3)
C(27) .7720(17) -.4888(7) .9068(7) .029(3)
C(28) .7649(15) -.5356(7) .9857(7) .025(3)
C(29) .6786(21) -.2295(9) 1.0278(10) .051(4)
C(210) .7529(21) -.3482(9) .8177(9) .043(4)
O(31) .8650(12) .3167(5) .7807(5) .042(2)
O(32) .8289(11) .2858(4) .6547(4) .032(2)
O(33) .7670(11) -.0749(5) .7856(4) .032(2)
O(34) .8274(12) .1633(5) .9073(5) .034(2)
C(31) .8388(16) .2665(7) .7367(7) .028(3)
C(32) .8017(18) .2092(8) .6203(7) .033(3)
C(33) .7962(15) .1405(7) .6922(7) .025(3)
C(34) .7796(15) .0567(7) .6951(7) .025(3)
C(35) .7814(16) .0097(7) .7719(7) .027(3)
C(36) .7892(16) .0457(7) .8444(7) .027(3)
C(37) .8108(16) .1285(7) .8371(7) .028(3)
C(38) .8143(16) .1783(7) .7613(7) .027(3)
C(39) .7711(20) -.1159(8) .7143(8) .034(4)
C(310) .7836(22) -.0076(9) .9275(8) .043(4)
O(41) .3620(10) .2834(5) .5080(4) .034(2)
O(42) .3932(10) .4219(5) .4867(4) .031(2)
O(43) -.3180(11) .5225(4) .2968(4) .031(2)
O(44) .0124(11) .2590(4) .4192(4) .030(2)
C(41) .3015(7) .3574(8) .4771(6) .030(6)
C(42) .2875(18) .5010(7) .4433(7) .029(3)
C(43) .1230(16) .4750(6) .4092(6) .020(3)
C(44) -.0258(18) .5231(7) .3651(7) .028(3)
C(45) -.1625(16) .4809(7) .3404(6) .023(3)
C(46) -.1547(16) .3916(7) .3587(6) .019(3)
C(47) .0029(17) .3459(6) .4026(6) .026(3)
C(48) .1367(16) .3879(6) .4287(6) .022(3)
C(49) -.3461(20) .6140(8) .2800(8) .038(4)
C(410) -.3019(19) .3466(8) .3317(8) .033(3)
H(014) .2998(146) .1743(63) .6056(56) .016(17)
H12A .1338(119) -.1210(49) .5557(47) .008(7)
H12B .3690(123) -.1263(53) .5592(53) .008(7)
H14 .2659(114) -.1525(52) .7414(48) .008(7)
H19A .1397(165) -.1693(70) .8694(67) .053(8)
H19B .2490(136) -.1429(60) .9608(64) .053(8)
H19C .3385(172) -.1895(72) .8681(68) .053(8)
H11A .1993(141) .0824(61) .8890(64) .053(8)
H11B .2942(155) .1649(71) .7947(67) .053(8)
H11C .4027(157) .1005(74) .8357(67) .053(8)
H(024) .8166(147) -.5703(58) .8330(63) .016(17)
H22A .8351(118) -.5555(51) 1.1625(50) .008(7)
H22B .6055(115) -.5559(46) 1.1748(48) .008(7)
H24 .7110(117) -.3781(51) 1.0960(51) .008(7)
H29A .7830(156) -.2397(68) 1.0692(66) .053(8)
H29B .6834(150) -.1657(69) .9940(65) .053(8)
H29C .5583(165) -.2197(72) 1.0395(72) .053(8)
H21A .6261(163) -.3115(66) .8132(64) .053(8)
H21B .8475(159) -.3144(69) .8154(65) .053(8)
H21C .7842(156) -.3788(67) .7715(67) .053(8)
H(034) .8035(137) .2163(58) .8984(56) .016(17)
H32A .6546(119) .2213(47) .5869(46) .008(7)
H32B .8823(125) .2015(55) .5810(50) .008(7)
H34 .7838(109) .0365(47) .6353(50) .008(7)
H39A .6681(162) -.0888(68) .6768(64) .053(8)
H39B .8977(157) -.1080(61) .6719(63) .053(8)
H39C .7703(158) -.1692(71) .7361(67) .053(8)
H31A .7528(155) .0226(65) .9799(66) .053(8)
H31B .6686(162) -.0343(69) .9328(67) .053(8)
H31C .8670(173) -.0456(71) .9179(73) .1053(8)
H(044) .1281(129) .2340(56) .4477(52) .016(17)
H42A .3867(120) .5228(49) .4031(48) .008(7)
H42B .2444(113) .5443(51) .4884(49) .008(7)
H44 -.0368(123) .5743(51) .3524(48) .008(7)
H49A -.2252(161) .6337(67) .2531(65) .053(8)
H49B -.3381(148) .6398(65) .3330(66) .053(8)
H49C -.4514(155) .6303(62) .2418(63) .053(8)
H41A -.4244(161) .3786(66) .3120(64) .053(8)
H41B -.2463(158) .3123(69) .2913(66) .053(8)
H41C -.3045(150) .2990(69) .3784(65) .053(8)

loop_
_geom_bond_atom_site_label_1
_geom_bond_atom_site_label_2
_geom_bond_distance
_geom_bond_publ_flag
O(11) C(11) 1.222(12) yes
O(12) C(11) 1.363(12) yes
O(12) C(12) 1.474(12) yes
O(13) C(15) 1.345(12) yes
O(13) C(19) 1.443(14) yes
O(14) C(17) 1.384(13) yes
O(14) H(014) 0.77(9) no
C(11) C(18) 1.447(14) yes
C(12) C(13) 1.48(2) yes
C(13) C(14) 1.383(14) yes
C(13) C(18) 1.392(14) yes
C(14) C(15) 1.418(14) yes
C(15) C(16) 1.423(14) yes
C(16) C(17) 1.37(2) yes
C(16) C(110) 1.49(2) yes
C(17) C(18) 1.378(14) yes
O(21) C(21) 1.226(12) yes
O(22) C(21) 1.348(13) yes
O(22) C(22) 1.441(12) yes
O(23) C(25) 1.359(12) yes
O(23) C(29) 1.45(2) yes
O(24) C(27) 1.337(13) yes
O(24) H(024) 0.72(9) no
C(21) C(28) 1.440(14) yes
C(22) C(23) 1.49(2) yes
C(23) C(24) 1.36(2) yes
C(23) C(28) 1.384(14) yes
C(24) C(25) 1.39(2) yes
C(25) C(26) 1.37(2) yes
C(26) C(27) 1.40(2) yes
C(26) C(210) 1.52(2) yes
C(27) C(28) 1.415(14) yes
O(31) C(31) 1.207(12) yes
O(32) C(31) 1.354(12) yes
O(32) C(32) 1.475(14) yes
O(33) C(35) 1.367(12) yes
O(33) C(39) 1.427(14) yes
O(34) C(37) 1.382(13) yes
O(34) H(034) 0.83(9) no
C(31) C(38) 1.454(14) yes
C(32) C(33) 1.508(14) yes
C(33) C(34) 1.37(2) yes
C(33) C(38) 1.39(2) yes
C(34) C(35) 1.384(14) yes
C(35) C(36) 1.41(2) yes
C(36) C(37) 1.353(14) yes
C(36) C(310) 1.52(2) yes
C(37) C(38) 1.392(14) yes
O(41) C(41) 1.237(12) yes
O(42) C(41) 1.349(12) yes
O(42) C(42) 1.470(12) yes
O(43) C(45) 1.370(12) yes
O(43) C(49) 1.435(13) yes
O(44) C(47) 1.374(11) yes
O(44) H(044) 0.96(9) no
C(41) C(48) 1.43(2) yes
C(42) C(43) 1.47(2) yes
C(43) C(44) 1.373(14) yes
C(43) C(48) 1.378(14) yes
C(44) C(45) 1.387(14) yes
C(45) C(46) 1.414(13) yes
C(46) C(47) 1.404(14) yes
C(46) C(410) 1.49(2) yes
C(47) C(48) 1.378(14) yes
